data_7051719
loop_
_publ_author_name
'Palacios, MaAngeles'
'Rodr\'iguez-Di\'eguez, Antonio'
'Sironi, Angelo'
'Herrera, Juan Manuel'
'Mota, Antonio J.'
'Moreno, Virtudes'
'Cano, Joan'
'Colacio, Enrique'

_publ_section_title
;
 Double and triple stranded mesocates containing the bis(bidentate)
 bridging ligand 1,3-bis(pyridine-2-carboxamide)benzene. Structure,
 properties and DNA interaction
;
_journal_issue 9
_journal_name_full 'New Journal of Chemistry'
_journal_page_first 1901
_journal_paper_doi 10.1039/b905330a
_journal_volume 33
_journal_year 2009
_chemical_formula_sum 'C54 H69 Cl N12 Ni2 O25'
_chemical_formula_weight 1439.08
_chemical_name_systematic
;
?
;
_space_group_IT_number 176
_symmetry_cell_setting hexagonal
_symmetry_space_group_name_Hall '-P 6c'
_symmetry_space_group_name_H-M 'P 63/m'
_atom_sites_solution_hydrogens geom
_atom_sites_solution_primary direct
_atom_sites_solution_secondary difmap
_audit_creation_method SHELXL-97
_cell_angle_alpha 90.00
_cell_angle_beta 90.00
_cell_angle_gamma 120.00
_cell_formula_units_Z 2
_cell_length_a 13.6913(19)
_cell_length_b 13.6913(19)
_cell_length_c 22.130(4)
_cell_measurement_reflns_used 11343
_cell_measurement_temperature 150(2)
_cell_measurement_theta_max 24.19
_cell_measurement_theta_min 2.52
_cell_volume 3592.5(10)
_computing_cell_refinement 'Bruker APEXII'
_computing_data_collection 'Bruker APEXII'
_computing_data_reduction 'Bruker APEXII'
_computing_molecular_graphics 'Bruker SHELXTL'
_computing_publication_material 'SHELXL-97 (Sheldrick, 1997)'
_computing_structure_refinement 'SHELXL-97 (Sheldrick, 1997)'
_computing_structure_solution 'SHELXS-97 (Sheldrick, 1990)'
_diffrn_ambient_temperature 150(2)
_diffrn_measured_fraction_theta_full 0.971
_diffrn_measured_fraction_theta_max 0.971
_diffrn_radiation_monochromator graphite
_diffrn_radiation_source 'fine-focus sealed tube'
_diffrn_radiation_type MoK\a
_diffrn_radiation_wavelength 0.71073
_diffrn_reflns_av_R_equivalents 0.0368
_diffrn_reflns_av_sigmaI/netI 0.0177
_diffrn_reflns_limit_h_max 18
_diffrn_reflns_limit_h_min -18
_diffrn_reflns_limit_k_max 18
_diffrn_reflns_limit_k_min -18
_diffrn_reflns_limit_l_max 30
_diffrn_reflns_limit_l_min -29
_diffrn_reflns_number 44296
_diffrn_reflns_theta_full 29.46
_diffrn_reflns_theta_max 29.46
_diffrn_reflns_theta_min 1.84
_exptl_absorpt_coefficient_mu 0.642
_exptl_absorpt_correction_T_max 1.000
_exptl_absorpt_correction_T_min 0.887
_exptl_absorpt_correction_type multi-scan
_exptl_absorpt_process_details '(SADABS; Sheldrick, 2004)'
_exptl_crystal_colour brown
_exptl_crystal_density_diffrn 1.330
_exptl_crystal_density_method 'not measured'
_exptl_crystal_description prismatic
_exptl_crystal_F_000 1500
_exptl_crystal_size_max 0.15
_exptl_crystal_size_mid 0.12
_exptl_crystal_size_min 0.10
_platon_squeeze_details
;
;
_refine_diff_density_max 0.489
_refine_diff_density_min -0.384
_refine_diff_density_rms 0.082
_refine_ls_extinction_method none
_refine_ls_goodness_of_fit_ref 1.108
_refine_ls_hydrogen_treatment constr
_refine_ls_matrix_type full
_refine_ls_number_parameters 115
_refine_ls_number_reflns 3306
_refine_ls_number_restraints 0
_refine_ls_restrained_S_all 1.108
_refine_ls_R_factor_all 0.0585
_refine_ls_R_factor_gt 0.0482
_refine_ls_shift/su_max 0.001
_refine_ls_shift/su_mean 0.000
_refine_ls_structure_factor_coef Fsqd
_refine_ls_weighting_details 'calc w=1/[\s^2^(Fo^2^)+(0.1089P)^2^+0.2445P] where P=(Fo^2^+2Fc^2^)/3'
_refine_ls_weighting_scheme calc
_refine_ls_wR_factor_gt 0.1638
_refine_ls_wR_factor_ref 0.1683
_reflns_number_gt 2618
_reflns_number_total 3306
_reflns_threshold_expression >2sigma(I)
_cod_data_source_file b905330a.txt
_cod_data_source_block 3
_cod_depositor_comments
;
The following automatic conversions were performed:
'_exptl_absorpt_correction_type' value 'Multi-scan' changed to
'multi-scan' according to
'/home/saulius/struct/CIF-dictionaries/cif_core.dic' dictionary named
'cif_core.dic' version 2.4.1 from 2010-06-29.

Automatic conversion script
Id: cif_fix_enum 1527 2010-12-29 10:47:43Z saulius 
;
_cod_original_sg_symbol_H-M P63/m
_cod_database_code 7051719

loop_
_symmetry_equiv_pos_as_xyz
'x, y, z'
'-x, -y, z+1/2'
'-y, x-y, z'
'-x+y, -x, z'
'x-y, x, z+1/2'
'y, -x+y, z+1/2'
'-x, -y, -z'
'x, y, -z-1/2'
'y, -x+y, -z'
'x-y, x, -z'
'-x+y, -x, -z-1/2'
'-y, x-y, -z-1/2'

loop_
_atom_site_label
_atom_site_type_symbol
_atom_site_fract_x
_atom_site_fract_y
_atom_site_fract_z
_atom_site_U_iso_or_equiv
_atom_site_adp_type
_atom_site_occupancy
_atom_site_symmetry_multiplicity
_atom_site_calc_flag
_atom_site_refinement_flags
_atom_site_disorder_assembly
_atom_site_disorder_group
Ni1 Ni 0.6667 0.3333 0.093340(16) 0.04061(18) Uani 1 3 d S . .
N1 N 0.53540(15) 0.20685(14) 0.04108(7) 0.0501(4) Uani 1 1 d . . .
C2 C 0.5449(2) 0.1611(2) -0.01083(10) 0.0663(6) Uani 1 1 d . . .
H2 H 0.6162 0.1833 -0.0262 0.080 Uiso 1 1 calc R . .
C3 C 0.4496(3) 0.0809(3) -0.04203(12) 0.0831(8) Uani 1 1 d . . .
H3 H 0.4575 0.0500 -0.0779 0.100 Uiso 1 1 calc R . .
C4 C 0.3463(3) 0.0486(3) -0.01985(14) 0.0885(9) Uani 1 1 d . . .
H4 H 0.2824 -0.0033 -0.0408 0.106 Uiso 1 1 calc R . .
C5 C 0.3358(2) 0.0926(2) 0.03393(13) 0.0712(7) Uani 1 1 d . . .
H5 H 0.2650 0.0695 0.0503 0.085 Uiso 1 1 calc R . .
C6 C 0.43287(17) 0.17227(16) 0.06334(9) 0.0501(5) Uani 1 1 d . . .
C7 C 0.42653(16) 0.22774(17) 0.12089(9) 0.0499(4) Uani 1 1 d . . .
O8 O 0.33027(12) 0.19335(18) 0.14369(8) 0.0758(5) Uani 1 1 d . . .
N9 N 0.69204(13) 0.21540(12) 0.13996(6) 0.0429(4) Uani 1 1 d . . .
C10 C 0.63781(16) 0.16126(15) 0.19543(7) 0.0415(4) Uani 1 1 d . . .
C11 C 0.6926(2) 0.2055(2) 0.2500 0.0415(5) Uani 1 2 d S . .
H11 H 0.7666 0.2652 0.2500 0.050 Uiso 1 2 calc SR . .
C12 C 0.52968(18) 0.07022(16) 0.19534(8) 0.0513(5) Uani 1 1 d . . .
H12 H 0.4930 0.0398 0.1590 0.062 Uiso 1 1 calc R . .
C13 C 0.4755(3) 0.0239(2) 0.2500 0.0560(7) Uani 1 2 d S . .
H13 H 0.4029 -0.0381 0.2500 0.067 Uiso 1 2 calc SR . .

loop_
_atom_site_aniso_label
_atom_site_aniso_U_11
_atom_site_aniso_U_22
_atom_site_aniso_U_33
_atom_site_aniso_U_23
_atom_site_aniso_U_13
_atom_site_aniso_U_12
Ni1 0.0469(2) 0.0469(2) 0.0281(2) 0.000 0.000 0.02343(11)
N1 0.0616(10) 0.0545(9) 0.0348(7) -0.0066(6) -0.0073(7) 0.0296(8)
C2 0.0797(16) 0.0752(15) 0.0478(11) -0.0204(10) -0.0128(11) 0.0416(13)
C3 0.098(2) 0.0845(18) 0.0666(16) -0.0401(14) -0.0264(14) 0.0459(16)
C4 0.086(2) 0.0736(17) 0.0868(18) -0.0388(15) -0.0313(16) 0.0260(15)
C5 0.0603(13) 0.0653(14) 0.0766(16) -0.0185(12) -0.0163(12) 0.0229(11)
C6 0.0559(11) 0.0488(10) 0.0418(10) -0.0028(8) -0.0102(8) 0.0233(9)
C7 0.0488(10) 0.0587(11) 0.0399(9) 0.0008(8) -0.0040(8) 0.0251(9)
O8 0.0444(8) 0.1019(13) 0.0648(11) -0.0121(9) 0.0001(7) 0.0244(8)
N9 0.0530(8) 0.0462(8) 0.0300(7) -0.0019(6) 0.0015(6) 0.0252(7)
C10 0.0551(10) 0.0422(9) 0.0319(8) -0.0010(6) 0.0014(7) 0.0279(8)
C11 0.0490(13) 0.0421(12) 0.0360(11) 0.000 0.000 0.0247(11)
C12 0.0663(12) 0.0453(10) 0.0373(9) -0.0058(7) -0.0056(8) 0.0242(9)
C13 0.0589(16) 0.0426(14) 0.0485(15) 0.000 0.000 0.0118(12)

loop_
_atom_type_symbol
_atom_type_description
_atom_type_scat_dispersion_real
_atom_type_scat_dispersion_imag
_atom_type_scat_source
C C 0.0033 0.0016 'International Tables Vol C Tables 4.2.6.8 and 6.1.1.4'
H H 0.0000 0.0000 'International Tables Vol C Tables 4.2.6.8 and 6.1.1.4'
N N 0.0061 0.0033 'International Tables Vol C Tables 4.2.6.8 and 6.1.1.4'
O O 0.0106 0.0060 'International Tables Vol C Tables 4.2.6.8 and 6.1.1.4'
Ni Ni 0.3393 1.1124 'International Tables Vol C Tables 4.2.6.8 and 6.1.1.4'
Cl Cl 0.1484 0.1585 'International Tables Vol C Tables 4.2.6.8 and 6.1.1.4'

loop_
_geom_angle_atom_site_label_1
_geom_angle_atom_site_label_2
_geom_angle_atom_site_label_3
_geom_angle
_geom_angle_site_symmetry_1
_geom_angle_site_symmetry_3
_geom_angle_publ_flag
N9 Ni1 N9 97.66(5) . 3_655 ?
N9 Ni1 N9 97.66(5) . 4_665 ?
N9 Ni1 N9 97.66(5) 3_655 4_665 ?
N9 Ni1 N1 77.89(6) . 3_655 ?
N9 Ni1 N1 92.23(6) 3_655 3_655 ?
N9 Ni1 N1 169.64(6) 4_665 3_655 ?
N9 Ni1 N1 92.23(6) . . ?
N9 Ni1 N1 169.64(6) 3_655 . ?
N9 Ni1 N1 77.89(6) 4_665 . ?
N1 Ni1 N1 92.84(6) 3_655 . ?
N9 Ni1 N1 169.64(6) . 4_665 ?
N9 Ni1 N1 77.89(6) 3_655 4_665 ?
N9 Ni1 N1 92.23(6) 4_665 4_665 ?
N1 Ni1 N1 92.84(6) 3_655 4_665 ?
N1 Ni1 N1 92.84(6) . 4_665 ?
C6 N1 C2 118.74(18) . . ?
C6 N1 Ni1 113.75(12) . . ?
C2 N1 Ni1 127.50(16) . . ?
N1 C2 C3 121.2(2) . . ?
C4 C3 C2 119.5(2) . . ?
C3 C4 C5 119.7(2) . . ?
C4 C5 C6 118.8(3) . . ?
N1 C6 C5 122.0(2) . . ?
N1 C6 C7 116.72(16) . . ?
C5 C6 C7 121.2(2) . . ?
O8 C7 N9 128.30(19) . 4_665 ?
O8 C7 C6 117.53(17) . . ?
N9 C7 C6 114.15(17) 4_665 . ?
C7 N9 C10 116.89(16) 3_655 . ?
C7 N9 Ni1 117.23(12) 3_655 . ?
C10 N9 Ni1 125.43(11) . . ?
C12 C10 C11 119.80(17) . . ?
C12 C10 N9 120.69(15) . . ?
C11 C10 N9 119.39(17) . . ?
C10 C11 C10 120.5(2) . 8_556 ?
C10 C12 C13 119.78(18) . . ?
C12 C13 C12 120.3(3) 8_556 . ?

loop_
_geom_bond_atom_site_label_1
_geom_bond_atom_site_label_2
_geom_bond_distance
_geom_bond_site_symmetry_2
_geom_bond_publ_flag
Ni1 N9 2.0864(15) . ?
Ni1 N9 2.0864(15) 3_655 ?
Ni1 N9 2.0864(15) 4_665 ?
Ni1 N1 2.1105(16) 3_655 ?
Ni1 N1 2.1105(16) . ?
Ni1 N1 2.1105(16) 4_665 ?
N1 C6 1.331(3) . ?
N1 C2 1.345(3) . ?
C2 C3 1.398(3) . ?
C3 C4 1.345(4) . ?
C4 C5 1.374(4) . ?
C5 C6 1.389(3) . ?
C6 C7 1.507(3) . ?
C7 O8 1.262(2) . ?
C7 N9 1.298(2) 4_665 ?
N9 C7 1.298(2) 3_655 ?
N9 C10 1.434(2) . ?
C10 C12 1.378(3) . ?
C10 C11 1.391(2) . ?
C11 C10 1.391(2) 8_556 ?
C12 C13 1.395(2) . ?
C13 C12 1.395(2) 8_556 ?

loop_
_platon_squeeze_void_nr
_platon_squeeze_void_average_x
_platon_squeeze_void_average_y
_platon_squeeze_void_average_z
_platon_squeeze_void_volume
_platon_squeeze_void_count_electrons
_platon_squeeze_void_content
1 -0.013 -0.010 -0.001 1600 62 ' '
